data_4128286
loop_
_publ_author_name
'Tolentino, Daniel R.'
'Neale, Samuel E.'
'Isaac, Connie J.'
'Macgregor, Stuart A.'
'Whittlesey, Michael K.'
'Jazzar, Rodolphe'
'Bertrand, Guy'

_publ_section_title
;
 Reductive Elimination at Carbon under Steric Control.
;
_journal_issue 25
_journal_name_full 'Journal of the American Chemical Society'
_journal_page_first 9823
_journal_page_last 9826
_journal_paper_doi 10.1021/jacs.9b04957
_journal_volume 141
_journal_year 2019
_chemical_absolute_configuration syn
_chemical_formula_moiety '2(C34 H54 N2), C5 H12'
_chemical_formula_sum 'C73 H120 N4'
_chemical_formula_weight 1053.72
_space_group_crystal_system triclinic
_space_group_IT_number 1
_space_group_name_Hall 'P 1'
_space_group_name_H-M_alt 'P 1'
_symmetry_space_group_name_Hall 'P 1'
_symmetry_space_group_name_H-M 'P 1'
_atom_sites_solution_hydrogens geom
_audit_creation_date 2019-05-07
_audit_creation_method
;
Olex2 1.2-beta
(compiled 2018.05.29 svn.r3508 for OlexSys, GUI svn.r5506)
;
_cell_angle_alpha 79.515(5)
_cell_angle_beta 87.442(5)
_cell_angle_gamma 85.632(5)
_cell_formula_units_Z 1
_cell_length_a 9.4457(8)
_cell_length_b 9.7034(10)
_cell_length_c 18.412(2)
_cell_measurement_reflns_used 9988
_cell_measurement_temperature 100.0
_cell_measurement_theta_max 25.41
_cell_measurement_theta_min 2.25
_cell_volume 1653.7(3)
_computing_cell_refinement 'SAINT V8.38A (?, 2016)'
_computing_data_reduction 'SAINT V8.38A (?, 2016)'
_computing_molecular_graphics 'Olex2 (Dolomanov et al., 2009)'
_computing_publication_material 'Olex2 (Dolomanov et al., 2009)'
_computing_structure_refinement 'XL (Sheldrick, 2008)'
_computing_structure_solution 'SHELXT 2014/5 (Sheldrick, 2014)'
_diffrn_ambient_temperature 100.0
_diffrn_detector 'Bruker APEX2 area detector'
_diffrn_detector_area_resol_mean 7.9
_diffrn_detector_type 'CCD area detector'
_diffrn_measured_fraction_theta_full 1.000
_diffrn_measured_fraction_theta_max 0.996
_diffrn_measurement_device 'three-circle diffractometer'
_diffrn_measurement_device_type 'Bruker SMART APEX2 area detector'
_diffrn_measurement_method '\w and \f scans'
_diffrn_radiation_monochromator 'mirror optics'
_diffrn_radiation_probe x-ray
_diffrn_radiation_type MoK\a
_diffrn_radiation_wavelength 0.71073
_diffrn_reflns_av_R_equivalents 0.0461
_diffrn_reflns_av_unetI/netI 0.0548
_diffrn_reflns_Laue_measured_fraction_full 1.000
_diffrn_reflns_Laue_measured_fraction_max 0.996
_diffrn_reflns_limit_h_max 11
_diffrn_reflns_limit_h_min -11
_diffrn_reflns_limit_k_max 11
_diffrn_reflns_limit_k_min -11
_diffrn_reflns_limit_l_max 22
_diffrn_reflns_limit_l_min -22
_diffrn_reflns_number 31865
_diffrn_reflns_point_group_measured_fraction_full 0.997
_diffrn_reflns_point_group_measured_fraction_max 0.991
_diffrn_reflns_theta_full 25.242
_diffrn_reflns_theta_max 25.418
_diffrn_reflns_theta_min 2.140
_diffrn_source 'microfocus sealed X-ray tube'
_diffrn_source_type 'Incoatec I\ms'
_diffrn_standards_number 0
_exptl_absorpt_coefficient_mu 0.060
_exptl_absorpt_correction_T_max 0.7452
_exptl_absorpt_correction_T_min 0.6997
_exptl_absorpt_correction_type multi-scan
_exptl_absorpt_process_details
'SADABS-2016/2 (Bruker,2016/2) was used for absorption correction. wR2(int) was 0.1046 before and 0.0532 after correction. The Ratio of minimum to maximum transmission is 0.9389. The \l/2 correction factor is Not present.'
_exptl_crystal_colour yellow
_exptl_crystal_colour_primary yellow
_exptl_crystal_density_diffrn 1.058
_exptl_crystal_description block
_exptl_crystal_F_000 586
_exptl_crystal_size_max 0.23
_exptl_crystal_size_mid 0.023
_exptl_crystal_size_min 0.02
_refine_diff_density_max 0.226
_refine_diff_density_min -0.280
_refine_diff_density_rms 0.034
_refine_ls_abs_structure_details
;
 Flack x determined using 3847 quotients [(I+)-(I-)]/[(I+)+(I-)]
 (Parsons, Flack and Wagner, Acta Cryst. B69 (2013) 249-259).
;
_refine_ls_abs_structure_Flack -0.4(10)
_refine_ls_extinction_method none
_refine_ls_goodness_of_fit_ref 1.022
_refine_ls_hydrogen_treatment constr
_refine_ls_matrix_type full
_refine_ls_number_parameters 797
_refine_ls_number_reflns 12106
_refine_ls_number_restraints 48
_refine_ls_restrained_S_all 1.026
_refine_ls_R_factor_all 0.0638
_refine_ls_R_factor_gt 0.0461
_refine_ls_shift/su_max 0.000
_refine_ls_shift/su_mean 0.000
_refine_ls_structure_factor_coef Fsqd
_refine_ls_weighting_details 'w=1/[\s^2^(Fo^2^)+(0.0459P)^2^+0.3491P] where P=(Fo^2^+2Fc^2^)/3'
_refine_ls_weighting_scheme calc
_refine_ls_wR_factor_gt 0.1038
_refine_ls_wR_factor_ref 0.1140
_reflns_Friedel_coverage 0.990
_reflns_Friedel_fraction_full 0.994
_reflns_Friedel_fraction_max 0.986
_reflns_number_gt 9686
_reflns_number_total 12106
_reflns_threshold_expression 'I > 2\s(I)'
_cod_data_source_file 7_MenthCAACCNCy.cif
_cod_data_source_block 7_menthcaaccncy
_cod_original_cell_volume 1653.8(3)
_cod_database_code 4128286
_shelx_shelxl_version_number 2018/3
_shelx_space_group_comment
;
The symmetry employed for this shelxl refinement is uniquely defined
by the following loop, which should always be used as a source of
symmetry information in preference to the above space-group names.
They are only intended as comments.
;
_shelx_estimated_absorpt_t_max 0.999
_shelx_estimated_absorpt_t_min 0.986
_olex2_refinement_description
;
1. Fixed Uiso
 At 1.2 times of:
  All C(H) groups, All C(H,H) groups
 At 1.5 times of:
  All C(H,H,H) groups, All C(H,H,H,H,H,H) groups
2. Uiso/Uaniso restraints and constraints
Uanis(C71A) = Uanis(C71B)
Uanis(C72B) = Uanis(C72A)
Uanis(C73A) = Uanis(C73B)
Uanis(C34A) = Uanis(C1D)
Uanis(C31A) = Uanis(C1I)
3. Rigid body (RIGU) restrains
 C70B, C71B, C72B, C73B, C74B
 with sigma for 1-2 distances of 0.004 and sigma for 1-3 distances of 0.004
 C71A, C72A, C73A, C70B
 with sigma for 1-2 distances of 0.004 and sigma for 1-3 distances of 0.004
 C1B, C1C, C1D
 with sigma for 1-2 distances of 0.004 and sigma for 1-3 distances of 0.004
4. Others
 Sof(C71A)=Sof(H71A)=Sof(H71B)=Sof(C72A)=Sof(H72A)=Sof(H72B)=Sof(C73A)=
 Sof(H73A)=Sof(H73B)=Sof(H70D)=Sof(H70E)=Sof(H70F)=Sof(H74D)=Sof(H74E)=
 Sof(H74F)=1-FVAR(1)
 Sof(H70A)=Sof(H70B)=Sof(H70C)=Sof(C71B)=Sof(H71C)=Sof(H71D)=Sof(C72B)=
 Sof(H72C)=Sof(H72D)=Sof(C73B)=Sof(H73C)=Sof(H73D)=Sof(H74A)=Sof(H74B)=
 Sof(H74C)=FVAR(1)
 Sof(C1B)=Sof(H1BA)=Sof(H1BB)=Sof(H1BC)=Sof(C1C)=Sof(H1C)=Sof(C1D)=Sof(H1DA)=
 Sof(H1DB)=Sof(H1DC)=Sof(C1E)=Sof(H1E)=Sof(C1F)=Sof(H1FA)=Sof(H1FB)=Sof(C1G)=
 Sof(H1GA)=Sof(H1GB)=Sof(C1H)=Sof(H1H)=Sof(C1I)=Sof(H1IA)=Sof(H1IB)=Sof(C1J)=
 Sof(H1JA)=Sof(H1JB)=Sof(H1JC)=1-FVAR(2)
 Sof(C26A)=Sof(H26A)=Sof(H26B)=Sof(C27A)=Sof(H27A)=Sof(C28A)=Sof(H28A)=
 Sof(H28B)=Sof(C29A)=Sof(H29A)=Sof(H29B)=Sof(C30A)=Sof(H30A)=Sof(C31A)=
 Sof(H31A)=Sof(C32A)=Sof(H32A)=Sof(H32B)=Sof(H32C)=Sof(C33A)=Sof(H33A)=
 Sof(H33B)=Sof(H33C)=Sof(C34A)=Sof(H34A)=Sof(H34B)=Sof(H34C)=FVAR(2)
5.a Ternary CH refined with riding coordinates:
 C3(H3), C20(H20), C23(H23), C27(H27), C30(H30), C31(H31), C3A(H3A),
 C20A(H20A), C23A(H23A), C27A(H27A), C30A(H30A), C31A(H31A), C1C(H1C), C1E(H1E),
  C1H(H1H)
5.b Secondary CH2 refined with riding coordinates:
 C4(H4A,H4B), C5(H5A,H5B), C6(H6A,H6B), C7(H7A,H7B), C8(H8A,H8B), C10(H10C,
 H10D), C26(H26C,H26D), C28(H28C,H28D), C29(H29C,H29D), C4A(H4AA,H4AB),
 C5A(H5AA,H5AB), C6A(H6AA,H6AB), C7A(H7AA,H7AB), C8A(H8AA,H8AB), C10A(H10A,
 H10B), C26A(H26A,H26B), C28A(H28A,H28B), C29A(H29A,H29B), C71A(H71A,H71B),
 C72A(H72A,H72B), C73A(H73A,H73B), C71B(H71C,H71D), C72B(H72C,H72D), C73B(H73C,
 H73D), C1F(H1FA,H1FB), C1G(H1GA,H1GB), C1I(H1IA,H1IB)
5.c Aromatic/amide H refined with riding coordinates:
 C16(H16), C17(H17), C18(H18), C16A(H16A), C17A(H17A), C18A(H18A)
5.d Idealised Me refined as rotating group:
 C12(H12D,H12E,H12F), C13(H13D,H13E,H13F), C21(H21D,H21E,H21F), C22(H22D,H22E,
 H22F), C24(H24D,H24E,H24F), C25(H25D,H25E,H25F), C32(H32D,H32E,H32F), C33(H33D,
 H33E,H33F), C34(H34D,H34E,H34F), C12A(H12A,H12B,H12C), C13A(H13A,H13B,H13C),
 C21A(H21A,H21B,H21C), C22A(H22A,H22B,H22C), C24A(H24A,H24B,H24C), C25A(H25A,
 H25B,H25C), C32A(H32A,H32B,H32C), C33A(H33A,H33B,H33C), C34A(H34A,H34B,H34C),
 C1B(H1BA,H1BB,H1BC), C70B(H70A,H70B,H70C), C70B(H70D,H70E,H70F), C74B(H74A,
 H74B,H74C), C74B(H74D,H74E,H74F), C1D(H1DA,H1DB,H1DC), C1J(H1JA,H1JB,H1JC)
;
_olex2_submission_special_instructions 'No special instructions were received'

loop_
_space_group_symop_operation_xyz
'x, y, z'

loop_
_atom_site_label
_atom_site_type_symbol
_atom_site_fract_x
_atom_site_fract_y
_atom_site_fract_z
_atom_site_U_iso_or_equiv
_atom_site_adp_type
_atom_site_occupancy
_atom_site_site_symmetry_order
_atom_site_calc_flag
_atom_site_refinement_flags_posn
_atom_site_refinement_flags_adp
_atom_site_refinement_flags_occupancy
_atom_site_disorder_assembly
_atom_site_disorder_group
N1 N 0.3699(3) 0.5155(3) -0.19512(17) 0.0280(7) Uani 1 1 d . . . . .
N2 N 0.2785(3) 0.8668(3) -0.27369(15) 0.0195(6) Uani 1 1 d . . . . .
C1 C 0.2809(3) 0.7710(4) -0.20631(18) 0.0213(8) Uani 1 1 d . . . . .
C2 C 0.3437(4) 0.6439(4) -0.1986(2) 0.0269(8) Uani 1 1 d . . . . .
C3 C 0.5157(4) 0.4520(4) -0.1800(2) 0.0257(8) Uani 1 1 d . . . . .
H3 H 0.574594 0.522972 -0.165030 0.031 Uiso 1 1 calc R . . . .
C4 C 0.5798(4) 0.4082(4) -0.2502(2) 0.0304(9) Uani 1 1 d . . . . .
H4A H 0.587002 0.492554 -0.289191 0.037 Uiso 1 1 calc R . . . .
H4B H 0.516259 0.345206 -0.267592 0.037 Uiso 1 1 calc R . . . .
C5 C 0.7264(4) 0.3330(4) -0.2379(2) 0.0382(11) Uani 1 1 d . . . . .
H5A H 0.793009 0.399196 -0.226135 0.046 Uiso 1 1 calc R . . . .
H5B H 0.761996 0.300732 -0.283843 0.046 Uiso 1 1 calc R . . . .
C6 C 0.7214(5) 0.2067(5) -0.1747(2) 0.0436(11) Uani 1 1 d . . . . .
H6A H 0.663693 0.135483 -0.189008 0.052 Uiso 1 1 calc R . . . .
H6B H 0.818748 0.163498 -0.165476 0.052 Uiso 1 1 calc R . . . .
C7 C 0.6575(4) 0.2506(5) -0.1043(2) 0.0435(11) Uani 1 1 d . . . . .
H7A H 0.720582 0.314197 -0.087097 0.052 Uiso 1 1 calc R . . . .
H7B H 0.650387 0.166474 -0.065196 0.052 Uiso 1 1 calc R . . . .
C8 C 0.5095(4) 0.3256(4) -0.1177(2) 0.0320(9) Uani 1 1 d . . . . .
H8A H 0.444153 0.259301 -0.130507 0.038 Uiso 1 1 calc R . . . .
H8B H 0.472003 0.356893 -0.071853 0.038 Uiso 1 1 calc R . . . .
C9 C 0.2158(4) 0.8452(4) -0.1450(2) 0.0243(8) Uani 1 1 d . . . . .
C10 C 0.1380(4) 0.9780(4) -0.1905(2) 0.0317(9) Uani 1 1 d . . . . .
H10C H 0.035726 0.963524 -0.192483 0.038 Uiso 1 1 calc R . . . .
H10D H 0.147244 1.060203 -0.166568 0.038 Uiso 1 1 calc R . . . .
C11 C 0.2041(4) 1.0047(4) -0.2688(2) 0.0247(8) Uani 1 1 d . . . . .
C12 C 0.3053(4) 1.1235(4) -0.2796(2) 0.0338(9) Uani 1 1 d . . . . .
H12D H 0.374139 1.105231 -0.240077 0.051 Uiso 1 1 calc GR . . . .
H12E H 0.250746 1.213008 -0.278007 0.051 Uiso 1 1 calc GR . . . .
H12F H 0.355833 1.128259 -0.327538 0.051 Uiso 1 1 calc GR . . . .
C13 C 0.0892(4) 1.0461(4) -0.3266(2) 0.0325(9) Uani 1 1 d . . . . .
H13D H 0.132638 1.049535 -0.376196 0.049 Uiso 1 1 calc GR . . . .
H13E H 0.044041 1.138757 -0.322343 0.049 Uiso 1 1 calc GR . . . .
H13F H 0.017515 0.976549 -0.318252 0.049 Uiso 1 1 calc GR . . . .
C14 C 0.3433(3) 0.8231(4) -0.33883(19) 0.0195(8) Uani 1 1 d . . . . .
C15 C 0.2654(3) 0.7511(4) -0.38163(19) 0.0209(8) Uani 1 1 d . . . . .
C16 C 0.3316(4) 0.7082(4) -0.4437(2) 0.0224(8) Uani 1 1 d . . . . .
H16 H 0.279394 0.661158 -0.473483 0.027 Uiso 1 1 calc R . . . .
C17 C 0.4716(4) 0.7328(4) -0.46276(19) 0.0226(8) Uani 1 1 d . . . . .
H17 H 0.514176 0.705543 -0.506170 0.027 Uiso 1 1 calc R . . . .
C18 C 0.5494(4) 0.7971(4) -0.4186(2) 0.0223(8) Uani 1 1 d . . . . .
H18 H 0.646850 0.809903 -0.430918 0.027 Uiso 1 1 calc R . . . .
C19 C 0.4889(3) 0.8436(4) -0.35639(19) 0.0209(8) Uani 1 1 d . . . . .
C20 C 0.5834(4) 0.9076(4) -0.3088(2) 0.0240(8) Uani 1 1 d . . . . .
H20 H 0.522502 0.942344 -0.269174 0.029 Uiso 1 1 calc R . . . .
C21 C 0.6960(4) 0.7975(4) -0.2715(2) 0.0331(10) Uani 1 1 d . . . . .
H21D H 0.648681 0.721793 -0.239240 0.050 Uiso 1 1 calc GR . . . .
H21E H 0.756866 0.841975 -0.242137 0.050 Uiso 1 1 calc GR . . . .
H21F H 0.753988 0.758742 -0.309475 0.050 Uiso 1 1 calc GR . . . .
C22 C 0.6580(4) 1.0326(4) -0.3536(2) 0.0298(9) Uani 1 1 d . . . . .
H22D H 0.723528 0.999575 -0.390574 0.045 Uiso 1 1 calc GR . . . .
H22E H 0.711199 1.076133 -0.320334 0.045 Uiso 1 1 calc GR . . . .
H22F H 0.586822 1.101863 -0.378530 0.045 Uiso 1 1 calc GR . . . .
C23 C 0.1136(3) 0.7113(4) -0.3617(2) 0.0244(8) Uani 1 1 d . . . . .
H23 H 0.080102 0.752833 -0.317527 0.029 Uiso 1 1 calc R . . . .
C24 C 0.1097(4) 0.5511(4) -0.3410(2) 0.0333(10) Uani 1 1 d . . . . .
H24D H 0.137109 0.508653 -0.384414 0.050 Uiso 1 1 calc GR . . . .
H24E H 0.013355 0.527233 -0.324001 0.050 Uiso 1 1 calc GR . . . .
H24F H 0.176112 0.515240 -0.301477 0.050 Uiso 1 1 calc GR . . . .
C25 C 0.0133(4) 0.7703(5) -0.4249(2) 0.0379(11) Uani 1 1 d . . . . .
H25D H 0.016472 0.872644 -0.436904 0.057 Uiso 1 1 calc GR . . . .
H25E H -0.083813 0.746346 -0.409709 0.057 Uiso 1 1 calc GR . . . .
H25F H 0.043326 0.729490 -0.468548 0.057 Uiso 1 1 calc GR . . . .
C26 C 0.3330(4) 0.8908(4) -0.1003(2) 0.0251(7) Uani 1 1 d . . . . .
H26C H 0.406403 0.933743 -0.135527 0.030 Uiso 1 1 calc R . . . .
H26D H 0.290619 0.964442 -0.073614 0.030 Uiso 1 1 calc R . . . .
C27 C 0.4059(4) 0.7742(4) -0.0444(2) 0.0259(9) Uani 1 1 d . . . . .
H27 H 0.456969 0.704384 -0.071823 0.031 Uiso 1 1 calc R . . . .
C28 C 0.2943(4) 0.7000(5) 0.0075(2) 0.0311(9) Uani 1 1 d . . . . .
H28C H 0.246955 0.766583 0.037221 0.037 Uiso 1 1 calc R . . . .
H28D H 0.341188 0.621086 0.041791 0.037 Uiso 1 1 calc R . . . .
C29 C 0.1832(4) 0.6441(5) -0.0350(2) 0.0322(10) Uani 1 1 d . . . . .
H29C H 0.111040 0.599395 0.000423 0.039 Uiso 1 1 calc R . . . .
H29D H 0.229432 0.571317 -0.061137 0.039 Uiso 1 1 calc R . . . .
C30 C 0.1095(4) 0.7605(4) -0.0912(2) 0.0291(9) Uani 1 1 d . . . . .
H30 H 0.062504 0.828823 -0.061528 0.035 Uiso 1 1 calc R . . . .
C31 C -0.0132(4) 0.7063(5) -0.1298(2) 0.0392(11) Uani 1 1 d . . . . .
H31 H -0.018846 0.763373 -0.180756 0.047 Uiso 1 1 calc R . . . .
C32 C 0.0056(5) 0.5526(6) -0.1381(3) 0.0589(14) Uani 1 1 d . . . . .
H32D H 0.098362 0.534518 -0.161898 0.088 Uiso 1 1 calc GR . . . .
H32E H -0.069700 0.531760 -0.168589 0.088 Uiso 1 1 calc GR . . . .
H32F H 0.000283 0.492739 -0.089250 0.088 Uiso 1 1 calc GR . . . .
C33 C -0.1540(4) 0.7351(5) -0.0894(2) 0.0534(12) Uani 1 1 d . . . . .
H33D H -0.147214 0.692844 -0.037031 0.080 Uiso 1 1 calc GR . . . .
H33E H -0.230142 0.694169 -0.111100 0.080 Uiso 1 1 calc GR . . . .
H33F H -0.175120 0.836736 -0.094210 0.080 Uiso 1 1 calc GR . . . .
C34 C 0.5141(4) 0.8339(5) -0.0019(2) 0.0350(10) Uani 1 1 d . . . . .
H34D H 0.464714 0.896187 0.028817 0.052 Uiso 1 1 calc GR . . . .
H34E H 0.579983 0.887123 -0.036835 0.052 Uiso 1 1 calc GR . . . .
H34F H 0.567222 0.756797 0.029709 0.052 Uiso 1 1 calc GR . . . .
N1A N 0.5716(3) 0.5964(3) 0.29836(17) 0.0304(8) Uani 1 1 d . . . . .
N2A N 0.6514(3) 0.2413(3) 0.37287(15) 0.0198(6) Uani 1 1 d . . . . .
C1A C 0.6605(3) 0.3383(4) 0.30630(18) 0.0202(8) Uani 1 1 d . . . . .
C2A C 0.6022(4) 0.4679(4) 0.2998(2) 0.0280(9) Uani 1 1 d . . . . .
C3A C 0.4264(4) 0.6564(4) 0.2808(2) 0.0280(9) Uani 1 1 d . . . . .
H3A H 0.371408 0.584419 0.264117 0.034 Uiso 1 1 calc R . . . .
C4A C 0.3544(4) 0.6984(4) 0.3498(2) 0.0308(9) Uani 1 1 d . . . . .
H4AA H 0.413956 0.762598 0.368987 0.037 Uiso 1 1 calc R . . . .
H4AB H 0.346120 0.613509 0.388381 0.037 Uiso 1 1 calc R . . . .
C5A C 0.2075(4) 0.7705(5) 0.3344(2) 0.0407(11) Uani 1 1 d . . . . .
H5AA H 0.144626 0.702870 0.320664 0.049 Uiso 1 1 calc R . . . .
H5AB H 0.166612 0.801302 0.379712 0.049 Uiso 1 1 calc R . . . .
C6A C 0.2135(5) 0.8965(5) 0.2725(3) 0.0461(12) Uani 1 1 d . . . . .
H6AA H 0.265761 0.969605 0.288693 0.055 Uiso 1 1 calc R . . . .
H6AB H 0.115773 0.936409 0.260891 0.055 Uiso 1 1 calc R . . . .
C7A C 0.2869(5) 0.8554(5) 0.2034(2) 0.0439(11) Uani 1 1 d . . . . .
H7AA H 0.228288 0.790884 0.183827 0.053 Uiso 1 1 calc R . . . .
H7AB H 0.295054 0.940573 0.164980 0.053 Uiso 1 1 calc R . . . .
C8A C 0.4335(4) 0.7845(4) 0.2193(2) 0.0346(10) Uani 1 1 d . . . . .
H8AA H 0.495183 0.852068 0.234035 0.041 Uiso 1 1 calc R . . . .
H8AB H 0.476022 0.755099 0.173900 0.041 Uiso 1 1 calc R . . . .
C9A C 0.7400(4) 0.2692(4) 0.2471(2) 0.0277(9) Uani 1 1 d . . . . .
C10A C 0.7737(5) 0.1200(4) 0.2875(2) 0.0409(11) Uani 1 1 d . . . . .
H10A H 0.876902 0.095466 0.282739 0.049 Uiso 1 1 calc R . . . .
H10B H 0.723125 0.054158 0.264469 0.049 Uiso 1 1 calc R . . . .
C11A C 0.7297(4) 0.1037(4) 0.36913(19) 0.0223(8) Uani 1 1 d . . . . .
C12A C 0.6359(4) -0.0180(4) 0.3921(3) 0.0453(12) Uani 1 1 d . . . . .
H12A H 0.555732 -0.006856 0.359033 0.068 Uiso 1 1 calc GR . . . .
H12B H 0.599982 -0.019118 0.442980 0.068 Uiso 1 1 calc GR . . . .
H12C H 0.691241 -0.106503 0.389189 0.068 Uiso 1 1 calc GR . . . .
C13A C 0.8588(4) 0.0766(5) 0.4185(2) 0.0395(10) Uani 1 1 d . . . . .
H13A H 0.922276 0.153060 0.404328 0.059 Uiso 1 1 calc GR . . . .
H13B H 0.909790 -0.012664 0.412621 0.059 Uiso 1 1 calc GR . . . .
H13C H 0.827063 0.072218 0.470254 0.059 Uiso 1 1 calc GR . . . .
C14A C 0.5869(3) 0.2837(4) 0.43759(19) 0.0184(8) Uani 1 1 d . . . . .
C15A C 0.4419(3) 0.2621(3) 0.45452(18) 0.0188(8) Uani 1 1 d . . . . .
C16A C 0.3795(4) 0.3055(4) 0.5176(2) 0.0220(8) Uani 1 1 d . . . . .
H16A H 0.283032 0.288750 0.530430 0.026 Uiso 1 1 calc R . . . .
C17A C 0.4555(4) 0.3722(4) 0.5616(2) 0.0239(8) Uani 1 1 d . . . . .
H17A H 0.411598 0.401168 0.604341 0.029 Uiso 1 1 calc R . . . .
C18A C 0.5962(4) 0.3966(4) 0.54308(19) 0.0232(8) Uani 1 1 d . . . . .
H18A H 0.648112 0.442527 0.573513 0.028 Uiso 1 1 calc R . . . .
C19A C 0.6633(4) 0.3553(4) 0.48092(19) 0.0205(8) Uani 1 1 d . . . . .
C20A C 0.3480(4) 0.1992(4) 0.4062(2) 0.0231(8) Uani 1 1 d . . . . .
H20A H 0.409796 0.166016 0.366462 0.028 Uiso 1 1 calc R . . . .
C21A C 0.2371(4) 0.3092(4) 0.3691(2) 0.0321(9) Uani 1 1 d . . . . .
H21A H 0.172443 0.340561 0.406848 0.048 Uiso 1 1 calc GR . . . .
H21B H 0.183006 0.267909 0.335241 0.048 Uiso 1 1 calc GR . . . .
H21C H 0.284786 0.389566 0.341334 0.048 Uiso 1 1 calc GR . . . .
C22A C 0.2751(4) 0.0726(4) 0.4496(2) 0.0311(9) Uani 1 1 d . . . . .
H22A H 0.345958 0.006958 0.477218 0.047 Uiso 1 1 calc GR . . . .
H22B H 0.229267 0.025271 0.415152 0.047 Uiso 1 1 calc GR . . . .
H22C H 0.203317 0.104481 0.484100 0.047 Uiso 1 1 calc GR . . . .
C23A C 0.8152(4) 0.3960(4) 0.4624(2) 0.0262(9) Uani 1 1 d . . . . .
H23A H 0.850134 0.354833 0.418326 0.031 Uiso 1 1 calc R . . . .
C24A C 0.8198(4) 0.5567(4) 0.4418(2) 0.0357(10) Uani 1 1 d . . . . .
H24A H 0.756156 0.592694 0.401021 0.054 Uiso 1 1 calc GR . . . .
H24B H 0.917052 0.580413 0.426572 0.054 Uiso 1 1 calc GR . . . .
H24C H 0.789250 0.599405 0.484746 0.054 Uiso 1 1 calc GR . . . .
C25A C 0.9153(4) 0.3381(5) 0.5258(2) 0.0356(10) Uani 1 1 d . . . . .
H25A H 0.882359 0.375982 0.569880 0.053 Uiso 1 1 calc GR . . . .
H25B H 1.011573 0.366025 0.511398 0.053 Uiso 1 1 calc GR . . . .
H25C H 0.915888 0.235398 0.536494 0.053 Uiso 1 1 calc GR . . . .
C26A C 0.8962(5) 0.3285(6) 0.2344(3) 0.0280(11) Uani 0.716(4) 1 d . . P A 1
H26A H 0.937068 0.326257 0.283245 0.034 Uiso 0.716(4) 1 calc R . P A 1
H26B H 0.957944 0.264788 0.208374 0.034 Uiso 0.716(4) 1 calc R . P A 1
C27A C 0.8991(6) 0.4767(6) 0.1905(3) 0.0323(12) Uani 0.716(4) 1 d . . P A 1
H27A H 0.842936 0.541676 0.219091 0.039 Uiso 0.716(4) 1 calc R . P A 1
C28A C 0.8275(7) 0.4842(6) 0.1165(3) 0.0342(12) Uani 0.716(4) 1 d . . P A 1
H28A H 0.822911 0.582335 0.089485 0.041 Uiso 0.716(4) 1 calc R . P A 1
H28B H 0.885614 0.425534 0.086048 0.041 Uiso 0.716(4) 1 calc R . P A 1
C29A C 0.6782(8) 0.4335(6) 0.1275(3) 0.0271(13) Uani 0.716(4) 1 d . . P A 1
H29A H 0.637222 0.436211 0.078659 0.033 Uiso 0.716(4) 1 calc R . P A 1
H29B H 0.617628 0.497732 0.153759 0.033 Uiso 0.716(4) 1 calc R . P A 1
C30A C 0.6774(5) 0.2844(5) 0.1717(2) 0.0242(10) Uani 0.716(4) 1 d . . P A 1
H30A H 0.742783 0.225458 0.143669 0.029 Uiso 0.716(4) 1 calc R . P A 1
C31A C 0.5297(5) 0.2232(6) 0.1731(3) 0.0304(11) Uani 0.716(4) 1 d . . P A 1
H31A H 0.526865 0.146265 0.217287 0.037 Uiso 0.716(4) 1 calc R . P A 1
C32A C 0.4015(5) 0.3214(7) 0.1803(4) 0.0527(16) Uani 0.716(4) 1 d . . P A 1
H32A H 0.407449 0.361787 0.225055 0.079 Uiso 0.716(4) 1 calc GR . P A 1
H32B H 0.315617 0.269720 0.183525 0.079 Uiso 0.716(4) 1 calc GR . P A 1
H32C H 0.397617 0.397022 0.136998 0.079 Uiso 0.716(4) 1 calc GR . P A 1
C33A C 0.5143(6) 0.1557(8) 0.1065(4) 0.069(2) Uani 0.716(4) 1 d . . P A 1
H33A H 0.529606 0.224564 0.061323 0.103 Uiso 0.716(4) 1 calc GR . P A 1
H33B H 0.418624 0.122805 0.107136 0.103 Uiso 0.716(4) 1 calc GR . P A 1
H33C H 0.584738 0.075765 0.107680 0.103 Uiso 0.716(4) 1 calc GR . P A 1
C34A C 1.0510(7) 0.5236(7) 0.1787(4) 0.0528(17) Uani 0.716(4) 1 d . . P A 1
H34A H 1.104740 0.468100 0.145993 0.079 Uiso 0.716(4) 1 calc GR . P A 1
H34B H 1.097054 0.509403 0.226425 0.079 Uiso 0.716(4) 1 calc GR . P A 1
H34C H 1.048343 0.623366 0.156214 0.079 Uiso 0.716(4) 1 calc GR . P A 1
C71A C 0.936(3) -0.045(4) 0.1079(15) 0.087(3) Uani 0.234(7) 1 d . U P B 2
H71A H 1.020725 -0.110651 0.103712 0.105 Uiso 0.234(7) 1 calc R . P B 2
H71B H 0.956595 0.007503 0.147199 0.105 Uiso 0.234(7) 1 calc R . P B 2
C72A C 0.935(3) 0.057(3) 0.0393(16) 0.0569(14) Uani 0.234(7) 1 d . U P B 2
H72A H 0.857372 0.131624 0.038912 0.068 Uiso 0.234(7) 1 calc R . P B 2
H72B H 0.931158 0.012697 -0.004829 0.068 Uiso 0.234(7) 1 calc R . P B 2
C73A C 1.086(3) 0.112(3) 0.0476(13) 0.074(2) Uani 0.234(7) 1 d . U P B 2
H73A H 1.153486 0.028007 0.052626 0.088 Uiso 0.234(7) 1 calc R . P B 2
H73B H 1.081723 0.142821 0.096127 0.088 Uiso 0.234(7) 1 calc R . P B 2
C1B C 0.914(2) 0.550(3) 0.2510(11) 0.077(6) Uani 0.284(4) 1 d . U P A 2
H1BA H 0.835886 0.539210 0.287696 0.116 Uiso 0.284(4) 1 calc GR . P A 2
H1BB H 0.887996 0.624885 0.209687 0.116 Uiso 0.284(4) 1 calc GR . P A 2
H1BC H 0.999063 0.573158 0.273807 0.116 Uiso 0.284(4) 1 calc GR . P A 2
C70B C 0.8354(8) -0.1220(6) 0.1339(4) 0.102(2) Uani 1 1 d . U . . .
H70A H 0.894833 -0.210293 0.138998 0.153 Uiso 0.766(7) 1 calc GR . P B 1
H70B H 0.735170 -0.141904 0.133966 0.153 Uiso 0.766(7) 1 calc GR . P B 1
H70C H 0.850853 -0.074760 0.175307 0.153 Uiso 0.766(7) 1 calc GR . P B 1
H70D H 0.811158 -0.177369 0.097252 0.153 Uiso 0.234(7) 1 calc GR . P B 2
H70E H 0.751953 -0.062223 0.145220 0.153 Uiso 0.234(7) 1 calc GR . P B 2
H70F H 0.865488 -0.185402 0.179107 0.153 Uiso 0.234(7) 1 calc GR . P B 2
C71B C 0.8728(8) -0.0314(11) 0.0646(5) 0.087(3) Uani 0.766(7) 1 d . U P B 1
H71C H 0.789760 0.035045 0.050402 0.105 Uiso 0.766(7) 1 calc R . P B 1
H71D H 0.887486 -0.091029 0.026279 0.105 Uiso 0.766(7) 1 calc R . P B 1
C72B C 1.0018(9) 0.0540(7) 0.0616(4) 0.0569(14) Uani 0.766(7) 1 d . U P B 1
H72C H 0.993692 0.103308 0.104292 0.068 Uiso 0.766(7) 1 calc R . P B 1
H72D H 1.086727 -0.012841 0.068818 0.068 Uiso 0.766(7) 1 calc R . P B 1
C73B C 1.0298(7) 0.1616(9) -0.0067(4) 0.074(2) Uani 0.766(7) 1 d . U P B 1
H73C H 1.031145 0.115047 -0.050334 0.088 Uiso 0.766(7) 1 calc R . P B 1
H73D H 0.949836 0.234466 -0.011851 0.088 Uiso 0.766(7) 1 calc R . P B 1
C74B C 1.1619(7) 0.2307(7) -0.0077(4) 0.096(2) Uani 1 1 d . U . . .
H74A H 1.158141 0.285427 0.032263 0.144 Uiso 0.766(7) 1 calc GR . P B 1
H74B H 1.174330 0.293481 -0.055271 0.144 Uiso 0.766(7) 1 calc GR . P B 1
H74C H 1.241924 0.159680 -0.000632 0.144 Uiso 0.766(7) 1 calc GR . P B 1
H74D H 1.099528 0.268844 -0.048738 0.144 Uiso 0.234(7) 1 calc GR . P B 2
H74E H 1.251046 0.190580 -0.026927 0.144 Uiso 0.234(7) 1 calc GR . P B 2
H74F H 1.182046 0.306117 0.018460 0.144 Uiso 0.234(7) 1 calc GR . P B 2
C1C C 0.945(2) 0.417(2) 0.2234(12) 0.062(5) Uani 0.284(4) 1 d . U P A 2
H1C H 0.980588 0.343809 0.265500 0.074 Uiso 0.284(4) 1 calc R . P A 2
C1D C 1.068(2) 0.450(2) 0.1698(12) 0.0528(17) Uani 0.284(4) 1 d . U P A 2
H1DA H 1.031954 0.490262 0.120816 0.079 Uiso 0.284(4) 1 calc GR . P A 2
H1DB H 1.127470 0.363780 0.166907 0.079 Uiso 0.284(4) 1 calc GR . P A 2
H1DC H 1.124819 0.517893 0.186679 0.079 Uiso 0.284(4) 1 calc GR . P A 2
C1E C 0.8202(14) 0.3594(16) 0.1904(8) 0.031(3) Uani 0.284(4) 1 d . . P A 2
H1E H 0.866385 0.293662 0.159070 0.037 Uiso 0.284(4) 1 calc R . P A 2
C1F C 0.738(2) 0.4725(18) 0.1354(9) 0.030(4) Uani 0.284(4) 1 d . . P A 2
H1FA H 0.806415 0.521202 0.099027 0.036 Uiso 0.284(4) 1 calc R . P A 2
H1FB H 0.689851 0.542942 0.162459 0.036 Uiso 0.284(4) 1 calc R . P A 2
C1G C 0.6271(18) 0.4111(17) 0.0940(8) 0.034(4) Uani 0.284(4) 1 d . . P A 2
H1GA H 0.575728 0.487884 0.060299 0.041 Uiso 0.284(4) 1 calc R . P A 2
H1GB H 0.675345 0.345569 0.063979 0.041 Uiso 0.284(4) 1 calc R . P A 2
C1H C 0.5228(15) 0.3342(16) 0.1485(8) 0.031(3) Uani 0.284(4) 1 d . . P A 2
H1H H 0.473718 0.402723 0.177341 0.037 Uiso 0.284(4) 1 calc R . P A 2
C1I C 0.6017(16) 0.2215(16) 0.2012(8) 0.0304(11) Uani 0.284(4) 1 d . . P A 2
H1IA H 0.639689 0.147823 0.173361 0.037 Uiso 0.284(4) 1 calc R . P A 2
H1IB H 0.532243 0.178172 0.238711 0.037 Uiso 0.284(4) 1 calc R . P A 2
C1J C 0.4095(17) 0.2731(19) 0.1080(9) 0.047(5) Uani 0.284(4) 1 d . . P A 2
H1JA H 0.351255 0.350049 0.079237 0.071 Uiso 0.284(4) 1 calc GR . P A 2
H1JB H 0.348820 0.216119 0.144331 0.071 Uiso 0.284(4) 1 calc GR . P A 2
H1JC H 0.456367 0.214269 0.074793 0.071 Uiso 0.284(4) 1 calc GR . P A 2

loop_
_atom_site_aniso_label
_atom_site_aniso_U_11
_atom_site_aniso_U_22
_atom_site_aniso_U_33
_atom_site_aniso_U_23
_atom_site_aniso_U_13
_atom_site_aniso_U_12
N1 0.0332(17) 0.0260(19) 0.0235(17) -0.0011(14) -0.0056(14) 0.0002(14)
N2 0.0195(14) 0.0222(17) 0.0155(15) -0.0022(12) 0.0001(12) 0.0033(12)
C1 0.0183(17) 0.029(2) 0.0170(19) -0.0043(16) -0.0016(14) -0.0005(15)
C2 0.034(2) 0.031(2) 0.0136(18) -0.0010(16) 0.0002(15) 0.0035(17)
C3 0.0270(19) 0.025(2) 0.025(2) -0.0042(16) -0.0056(16) 0.0007(16)
C4 0.038(2) 0.029(2) 0.026(2) -0.0071(17) -0.0006(17) -0.0075(18)
C5 0.034(2) 0.043(3) 0.042(3) -0.019(2) 0.005(2) -0.007(2)
C6 0.034(2) 0.047(3) 0.050(3) -0.016(2) -0.005(2) 0.013(2)
C7 0.043(2) 0.048(3) 0.036(3) 0.000(2) -0.014(2) 0.013(2)
C8 0.038(2) 0.033(2) 0.023(2) -0.0013(17) -0.0014(17) 0.0041(18)
C9 0.0217(17) 0.032(2) 0.0175(18) -0.0029(15) 0.0013(14) 0.0028(15)
C10 0.0325(19) 0.040(2) 0.0191(19) -0.0020(17) 0.0008(15) 0.0106(17)
C11 0.0247(18) 0.026(2) 0.022(2) -0.0038(16) -0.0021(16) 0.0063(16)
C12 0.037(2) 0.024(2) 0.039(2) -0.0066(17) 0.0041(17) 0.0045(17)
C13 0.034(2) 0.038(2) 0.023(2) -0.0040(17) -0.0043(16) 0.0112(17)
C14 0.0204(17) 0.021(2) 0.0158(18) -0.0006(15) -0.0008(14) 0.0019(15)
C15 0.0207(18) 0.023(2) 0.0170(19) 0.0006(15) -0.0042(15) 0.0022(15)
C16 0.0238(18) 0.018(2) 0.024(2) -0.0030(16) -0.0050(16) 0.0034(15)
C17 0.0277(19) 0.022(2) 0.0179(19) -0.0037(15) 0.0023(15) 0.0010(16)
C18 0.0191(17) 0.023(2) 0.022(2) 0.0019(16) 0.0016(15) 0.0032(15)
C19 0.0201(17) 0.022(2) 0.0185(19) 0.0011(15) -0.0031(15) 0.0018(15)
C20 0.0204(17) 0.028(2) 0.024(2) -0.0046(16) -0.0016(15) 0.0000(16)
C21 0.027(2) 0.043(3) 0.028(2) 0.0023(19) -0.0108(17) -0.0054(18)
C22 0.0259(19) 0.030(2) 0.034(2) -0.0055(18) -0.0032(17) -0.0057(17)
C23 0.0171(17) 0.036(2) 0.021(2) -0.0083(17) -0.0019(15) -0.0017(16)
C24 0.027(2) 0.043(3) 0.034(2) -0.0127(19) 0.0041(18) -0.0161(19)
C25 0.0222(19) 0.063(3) 0.031(2) -0.017(2) -0.0080(17) 0.004(2)
C26 0.0260(17) 0.0289(19) 0.0206(17) -0.0075(14) 0.0001(14) 0.0030(14)
C27 0.0246(19) 0.035(2) 0.019(2) -0.0079(17) -0.0047(16) 0.0041(17)
C28 0.032(2) 0.041(3) 0.018(2) 0.0004(17) -0.0061(16) 0.0010(18)
C29 0.033(2) 0.045(3) 0.018(2) -0.0008(18) 0.0034(17) -0.0095(19)
C30 0.0226(19) 0.047(3) 0.0164(19) -0.0026(17) -0.0017(15) -0.0030(17)
C31 0.024(2) 0.068(3) 0.024(2) -0.002(2) -0.0037(16) -0.009(2)
C32 0.044(3) 0.082(4) 0.058(3) -0.021(3) -0.012(2) -0.023(2)
C33 0.0251(19) 0.098(4) 0.034(2) 0.001(2) -0.0014(16) -0.010(2)
C34 0.033(2) 0.046(3) 0.027(2) -0.0094(18) -0.0065(17) -0.0031(19)
N1A 0.0407(19) 0.027(2) 0.0228(17) -0.0041(14) 0.0013(14) 0.0001(15)
N2A 0.0214(15) 0.0208(17) 0.0159(15) -0.0015(12) 0.0008(12) 0.0016(12)
C1A 0.0210(17) 0.021(2) 0.0169(19) 0.0019(15) -0.0016(14) -0.0009(15)
C2A 0.041(2) 0.029(2) 0.0129(18) -0.0008(15) 0.0019(15) -0.0038(18)
C3A 0.038(2) 0.024(2) 0.023(2) -0.0055(16) -0.0008(17) -0.0011(17)
C4A 0.043(2) 0.028(2) 0.022(2) -0.0073(17) 0.0034(17) -0.0051(18)
C5A 0.039(2) 0.046(3) 0.042(3) -0.022(2) 0.007(2) -0.006(2)
C6A 0.043(3) 0.043(3) 0.052(3) -0.011(2) -0.005(2) 0.010(2)
C7A 0.054(3) 0.039(3) 0.036(3) -0.004(2) -0.008(2) 0.011(2)
C8A 0.047(2) 0.030(2) 0.023(2) -0.0004(17) 0.0005(18) 0.0059(19)
C9A 0.037(2) 0.026(2) 0.0187(19) -0.0041(16) 0.0007(15) 0.0009(16)
C10A 0.049(2) 0.041(3) 0.026(2) -0.0020(18) 0.0049(18) 0.020(2)
C11A 0.0225(18) 0.024(2) 0.0191(19) -0.0034(16) 0.0019(15) 0.0037(16)
C12A 0.037(2) 0.022(2) 0.074(3) -0.004(2) 0.004(2) 0.0021(18)
C13A 0.041(2) 0.034(2) 0.042(2) -0.0066(19) -0.0159(19) 0.0171(18)
C14A 0.0184(17) 0.0190(19) 0.0155(18) 0.0006(15) -0.0009(14) 0.0053(14)
C15A 0.0190(17) 0.0153(19) 0.0195(19) 0.0025(15) -0.0003(15) 0.0026(14)
C16A 0.0196(17) 0.024(2) 0.021(2) 0.0001(15) 0.0001(15) -0.0017(15)
C17A 0.0256(19) 0.024(2) 0.0196(19) -0.0015(15) 0.0009(15) 0.0076(16)
C18A 0.0271(19) 0.023(2) 0.019(2) -0.0035(16) -0.0033(16) -0.0008(16)
C19A 0.0206(17) 0.0182(19) 0.021(2) -0.0014(15) -0.0018(15) 0.0028(14)
C20A 0.0195(17) 0.027(2) 0.022(2) -0.0036(16) -0.0009(15) -0.0027(16)
C21A 0.026(2) 0.037(2) 0.032(2) 0.0022(18) -0.0072(17) -0.0042(17)
C22A 0.029(2) 0.031(2) 0.034(2) -0.0029(18) -0.0007(17) -0.0062(17)
C23A 0.0225(18) 0.033(2) 0.024(2) -0.0070(17) -0.0014(15) -0.0050(16)
C24A 0.033(2) 0.037(3) 0.039(3) -0.0064(19) -0.0041(19) -0.0121(19)
C25A 0.024(2) 0.052(3) 0.031(2) -0.010(2) -0.0036(17) -0.0001(19)
C26A 0.023(2) 0.038(3) 0.023(3) -0.006(2) -0.001(2) 0.003(2)
C27A 0.029(3) 0.034(3) 0.032(3) -0.002(2) 0.005(2) -0.006(2)
C28A 0.038(3) 0.038(3) 0.022(3) 0.006(2) 0.004(2) -0.006(3)
C29A 0.027(4) 0.034(4) 0.018(3) -0.001(3) 0.000(3) -0.001(3)
C30A 0.024(2) 0.027(2) 0.021(2) -0.0065(19) 0.0051(19) -0.0021(19)
C31A 0.028(3) 0.037(3) 0.027(3) -0.007(2) -0.006(2) -0.001(2)
C32A 0.031(3) 0.063(4) 0.074(4) -0.035(3) 0.004(3) -0.009(3)
C33A 0.040(3) 0.104(6) 0.081(5) -0.064(5) -0.006(3) -0.004(3)
C34A 0.039(3) 0.050(4) 0.069(4) -0.007(4) 0.011(3) -0.015(4)
C71A 0.058(4) 0.161(8) 0.060(4) -0.058(4) 0.001(3) -0.026(5)
C72A 0.050(4) 0.060(3) 0.064(4) -0.031(3) -0.019(3) 0.027(3)
C73A 0.043(3) 0.122(6) 0.051(4) -0.018(4) -0.007(3) 0.038(3)
C1B 0.060(11) 0.124(16) 0.059(12) -0.028(11) 0.008(9) -0.058(11)
C70B 0.103(5) 0.053(4) 0.151(7) -0.024(4) -0.009(5) 0.003(3)
C71B 0.058(4) 0.161(8) 0.060(4) -0.058(4) 0.001(3) -0.026(5)
C72B 0.050(4) 0.060(3) 0.064(4) -0.031(3) -0.019(3) 0.027(3)
C73B 0.043(3) 0.122(6) 0.051(4) -0.018(4) -0.007(3) 0.038(3)
C74B 0.092(4) 0.088(5) 0.107(5) -0.027(4) -0.007(4) 0.021(3)
C1C 0.041(10) 0.065(12) 0.066(13) 0.028(9) -0.004(8) -0.021(9)
C1D 0.039(3) 0.050(4) 0.069(4) -0.007(4) 0.011(3) -0.015(4)
C1E 0.024(7) 0.040(9) 0.028(8) -0.011(6) 0.004(6) 0.011(6)
C1F 0.033(12) 0.033(10) 0.020(8) 0.011(7) -0.008(9) -0.012(8)
C1G 0.048(9) 0.044(10) 0.010(7) -0.005(7) -0.006(7) -0.004(7)
C1H 0.034(8) 0.032(9) 0.027(8) -0.008(6) -0.004(6) 0.007(6)
C1I 0.028(3) 0.037(3) 0.027(3) -0.007(2) -0.006(2) -0.001(2)
C1J 0.044(9) 0.064(12) 0.039(10) -0.021(8) -0.023(8) -0.002(8)

loop_
_atom_type_symbol
_atom_type_description
_atom_type_scat_dispersion_real
_atom_type_scat_dispersion_imag
_atom_type_scat_source
C C 0.0033 0.0016 'International Tables Vol C Tables 4.2.6.8 and 6.1.1.4'
H H 0.0000 0.0000 'International Tables Vol C Tables 4.2.6.8 and 6.1.1.4'
N N 0.0061 0.0033 'International Tables Vol C Tables 4.2.6.8 and 6.1.1.4'

loop_
_geom_angle_atom_site_label_1
_geom_angle_atom_site_label_2
_geom_angle_atom_site_label_3
_geom_angle
C2 N1 C3 120.0(3)
C1 N2 C11 114.0(3)
C1 N2 C14 119.0(3)
C14 N2 C11 126.9(3)
N2 C1 C9 109.0(3)
C2 C1 N2 123.6(3)
C2 C1 C9 127.1(3)
N1 C2 C1 164.1(4)
N1 C3 H3 109.4
N1 C3 C4 108.4(3)
N1 C3 C8 109.4(3)
C4 C3 H3 109.4
C4 C3 C8 110.7(3)
C8 C3 H3 109.4
C3 C4 H4A 109.3
C3 C4 H4B 109.3
C3 C4 C5 111.8(3)
H4A C4 H4B 107.9
C5 C4 H4A 109.3
C5 C4 H4B 109.3
C4 C5 H5A 109.5
C4 C5 H5B 109.5
C4 C5 C6 110.9(3)
H5A C5 H5B 108.0
C6 C5 H5A 109.5
C6 C5 H5B 109.5
C5 C6 H6A 109.4
C5 C6 H6B 109.4
H6A C6 H6B 108.0
C7 C6 C5 111.1(3)
C7 C6 H6A 109.4
C7 C6 H6B 109.4
C6 C7 H7A 109.5
C6 C7 H7B 109.5
C6 C7 C8 110.9(3)
H7A C7 H7B 108.0
C8 C7 H7A 109.5
C8 C7 H7B 109.5
C3 C8 C7 110.8(3)
C3 C8 H8A 109.5
C3 C8 H8B 109.5
C7 C8 H8A 109.5
C7 C8 H8B 109.5
H8A C8 H8B 108.1
C1 C9 C10 101.5(3)
C1 C9 C26 110.8(3)
C1 C9 C30 115.2(3)
C26 C9 C10 109.2(3)
C26 C9 C30 109.3(3)
C30 C9 C10 110.4(3)
C9 C10 H10C 109.9
C9 C10 H10D 109.9
H10C C10 H10D 108.3
C11 C10 C9 109.0(3)
C11 C10 H10C 109.9
C11 C10 H10D 109.9
N2 C11 C10 102.0(3)
N2 C11 C12 112.6(3)
N2 C11 C13 112.0(3)
C10 C11 C12 111.9(3)
C10 C11 C13 111.1(3)
C12 C11 C13 107.4(3)
C11 C12 H12D 109.5
C11 C12 H12E 109.5
C11 C12 H12F 109.5
H12D C12 H12E 109.5
H12D C12 H12F 109.5
H12E C12 H12F 109.5
C11 C13 H13D 109.5
C11 C13 H13E 109.5
C11 C13 H13F 109.5
H13D C13 H13E 109.5
H13D C13 H13F 109.5
H13E C13 H13F 109.5
C15 C14 N2 120.0(3)
C15 C14 C19 120.2(3)
C19 C14 N2 119.6(3)
C14 C15 C23 123.4(3)
C16 C15 C14 118.7(3)
C16 C15 C23 117.9(3)
C15 C16 H16 119.4
C17 C16 C15 121.3(3)
C17 C16 H16 119.4
C16 C17 H17 120.1
C18 C17 C16 119.7(3)
C18 C17 H17 120.1
C17 C18 H18 119.2
C17 C18 C19 121.6(3)
C19 C18 H18 119.2
C14 C19 C20 123.3(3)
C18 C19 C14 118.3(3)
C18 C19 C20 118.3(3)
C19 C20 H20 108.2
C19 C20 C21 111.1(3)
C19 C20 C22 111.9(3)
C21 C20 H20 108.2
C22 C20 H20 108.2
C22 C20 C21 109.2(3)
C20 C21 H21D 109.5
C20 C21 H21E 109.5
C20 C21 H21F 109.5
H21D C21 H21E 109.5
H21D C21 H21F 109.5
H21E C21 H21F 109.5
C20 C22 H22D 109.5
C20 C22 H22E 109.5
C20 C22 H22F 109.5
H22D C22 H22E 109.5
H22D C22 H22F 109.5
H22E C22 H22F 109.5
C15 C23 H23 108.1
C15 C23 C24 110.2(3)
C15 C23 C25 111.4(3)
C24 C23 H23 108.1
C24 C23 C25 110.7(3)
C25 C23 H23 108.1
C23 C24 H24D 109.5
C23 C24 H24E 109.5
C23 C24 H24F 109.5
H24D C24 H24E 109.5
H24D C24 H24F 109.5
H24E C24 H24F 109.5
C23 C25 H25D 109.5
C23 C25 H25E 109.5
C23 C25 H25F 109.5
H25D C25 H25E 109.5
H25D C25 H25F 109.5
H25E C25 H25F 109.5
C9 C26 H26C 108.3
C9 C26 H26D 108.3
H26C C26 H26D 107.4
C27 C26 C9 115.8(3)
C27 C26 H26C 108.3
C27 C26 H26D 108.3
C26 C27 H27 108.5
C28 C27 C26 109.4(3)
C28 C27 H27 108.5
C28 C27 C34 111.4(3)
C34 C27 C26 110.5(3)
C34 C27 H27 108.5
C27 C28 H28C 109.3
C27 C28 H28D 109.3
C27 C28 C29 111.6(3)
H28C C28 H28D 108.0
C29 C28 H28C 109.3
C29 C28 H28D 109.3
C28 C29 H29C 109.2
C28 C29 H29D 109.2
C28 C29 C30 112.1(3)
H29C C29 H29D 107.9
C30 C29 H29C 109.2
C30 C29 H29D 109.2
C9 C30 H30 105.5
C9 C30 C31 114.3(3)
C29 C30 C9 112.9(3)
C29 C30 H30 105.5
C29 C30 C31 112.3(3)
C31 C30 H30 105.5
C30 C31 H31 107.1
C32 C31 C30 115.5(4)
C32 C31 H31 107.1
C32 C31 C33 110.3(4)
C33 C31 C30 109.4(3)
C33 C31 H31 107.1
C31 C32 H32D 109.5
C31 C32 H32E 109.5
C31 C32 H32F 109.5
H32D C32 H32E 109.5
H32D C32 H32F 109.5
H32E C32 H32F 109.5
C31 C33 H33D 109.5
C31 C33 H33E 109.5
C31 C33 H33F 109.5
H33D C33 H33E 109.5
H33D C33 H33F 109.5
H33E C33 H33F 109.5
C27 C34 H34D 109.5
C27 C34 H34E 109.5
C27 C34 H34F 109.5
H34D C34 H34E 109.5
H34D C34 H34F 109.5
H34E C34 H34F 109.5
C2A N1A C3A 119.8(3)
C1A N2A C11A 113.1(3)
C1A N2A C14A 120.4(3)
C14A N2A C11A 126.1(3)
N2A C1A C9A 110.1(3)
C2A C1A N2A 121.9(3)
C2A C1A C9A 128.0(3)
N1A C2A C1A 167.8(4)
N1A C3A H3A 109.4
N1A C3A C4A 109.0(3)
N1A C3A C8A 109.4(3)
C4A C3A H3A 109.4
C4A C3A C8A 110.2(3)
C8A C3A H3A 109.4
C3A C4A H4AA 109.3
C3A C4A H4AB 109.3
C3A C4A C5A 111.8(3)
H4AA C4A H4AB 107.9
C5A C4A H4AA 109.3
C5A C4A H4AB 109.3
C4A C5A H5AA 109.4
C4A C5A H5AB 109.4
H5AA C5A H5AB 108.0
C6A C5A C4A 111.3(4)
C6A C5A H5AA 109.4
C6A C5A H5AB 109.4
C5A C6A H6AA 109.4
C5A C6A H6AB 109.4
C5A C6A C7A 111.0(4)
H6AA C6A H6AB 108.0
C7A C6A H6AA 109.4
C7A C6A H6AB 109.4
C6A C7A H7AA 109.3
C6A C7A H7AB 109.3
H7AA C7A H7AB 108.0
C8A C7A C6A 111.6(3)
C8A C7A H7AA 109.3
C8A C7A H7AB 109.3
C3A C8A H8AA 109.4
C3A C8A H8AB 109.4
C7A C8A C3A 111.0(3)
C7A C8A H8AA 109.4
C7A C8A H8AB 109.4
H8AA C8A H8AB 108.0
C1A C9A C26A 108.2(3)
C1A C9A C1I 101.5(6)
C10A C9A C1A 102.6(3)
C10A C9A C26A 101.8(3)
C10A C9A C1I 93.0(6)
C30A C9A C1A 119.4(3)
C30A C9A C10A 116.4(3)
C30A C9A C26A 106.9(3)
C1E C9A C1A 117.1(6)
C1E C9A C10A 131.3(6)
C1E C9A C1I 104.7(8)
C9A C10A H10A 109.3
C9A C10A H10B 109.3
C9A C10A C11A 111.5(3)
H10A C10A H10B 108.0
C11A C10A H10A 109.3
C11A C10A H10B 109.3
N2A C11A C10A 102.2(3)
N2A C11A C12A 111.9(3)
N2A C11A C13A 112.2(3)
C10A C11A C13A 111.7(3)
C12A C11A C10A 111.2(3)
C12A C11A C13A 107.7(3)
C11A C12A H12A 109.5
C11A C12A H12B 109.5
C11A C12A H12C 109.5
H12A C12A H12B 109.5
H12A C12A H12C 109.5
H12B C12A H12C 109.5
C11A C13A H13A 109.5
C11A C13A H13B 109.5
C11A C13A H13C 109.5
H13A C13A H13B 109.5
H13A C13A H13C 109.5
H13B C13A H13C 109.5
C15A C14A N2A 119.2(3)
C19A C14A N2A 120.4(3)
C19A C14A C15A 120.2(3)
C14A C15A C20A 123.5(3)
C16A C15A C14A 118.7(3)
C16A C15A C20A 117.8(3)
C15A C16A H16A 119.4
C17A C16A C15A 121.2(3)
C17A C16A H16A 119.4
C16A C17A H17A 120.3
C16A C17A C18A 119.5(3)
C18A C17A H17A 120.3
C17A C18A H18A 119.2
C17A C18A C19A 121.6(3)
C19A C18A H18A 119.2
C14A C19A C23A 123.8(3)
C18A C19A C14A 118.7(3)
C18A C19A C23A 117.5(3)
C15A C20A H20A 107.8
C15A C20A C21A 111.1(3)
C15A C20A C22A 112.1(3)
C21A C20A H20A 107.8
C21A C20A C22A 110.1(3)
C22A C20A H20A 107.8
C20A C21A H21A 109.5
C20A C21A H21B 109.5
C20A C21A H21C 109.5
H21A C21A H21B 109.5
H21A C21A H21C 109.5
H21B C21A H21C 109.5
C20A C22A H22A 109.5
C20A C22A H22B 109.5
C20A C22A H22C 109.5
H22A C22A H22B 109.5
H22A C22A H22C 109.5
H22B C22A H22C 109.5
C19A C23A H23A 107.9
C19A C23A C24A 110.7(3)
C19A C23A C25A 112.2(3)
C24A C23A H23A 107.9
C25A C23A H23A 107.9
C25A C23A C24A 110.0(3)
C23A C24A H24A 109.5
C23A C24A H24B 109.5
C23A C24A H24C 109.5
H24A C24A H24B 109.5
H24A C24A H24C 109.5
H24B C24A H24C 109.5
C23A C25A H25A 109.5
C23A C25A H25B 109.5
C23A C25A H25C 109.5
H25A C25A H25B 109.5
H25A C25A H25C 109.5
H25B C25A H25C 109.5
C9A C26A H26A 108.6
C9A C26A H26B 108.6
H26A C26A H26B 107.6
C27A C26A C9A 114.6(4)
C27A C26A H26A 108.6
C27A C26A H26B 108.6
C26A C27A H27A 108.3
C26A C27A C28A 109.3(4)
C26A C27A C34A 111.5(5)
C28A C27A H27A 108.3
C34A C27A H27A 108.3
C34A C27A C28A 111.2(5)
C27A C28A H28A 109.3
C27A C28A H28B 109.3
H28A C28A H28B 107.9
C29A C28A C27A 111.7(5)
C29A C28A H28A 109.3
C29A C28A H28B 109.3
C28A C29A H29A 109.2
C28A C29A H29B 109.2
C28A C29A C30A 111.9(5)
H29A C29A H29B 107.9
C30A C29A H29A 109.2
C30A C29A H29B 109.2
C9A C30A C29A 113.2(4)
C9A C30A H30A 105.6
C9A C30A C31A 113.8(4)
C29A C30A H30A 105.6
C29A C30A C31A 112.3(4)
C31A C30A H30A 105.6
C30A C31A H31A 106.5
C32A C31A C30A 117.1(4)
C32A C31A H31A 106.5
C32A C31A C33A 108.6(5)
C33A C31A C30A 111.0(4)
C33A C31A H31A 106.5
C31A C32A H32A 109.5
C31A C32A H32B 109.5
C31A C32A H32C 109.5
H32A C32A H32B 109.5
H32A C32A H32C 109.5
H32B C32A H32C 109.5
C31A C33A H33A 109.5
C31A C33A H33B 109.5
C31A C33A H33C 109.5
H33A C33A H33B 109.5
H33A C33A H33C 109.5
H33B C33A H33C 109.5
C27A C34A H34A 109.5
C27A C34A H34B 109.5
C27A C34A H34C 109.5
H34A C34A H34B 109.5
H34A C34A H34C 109.5
H34B C34A H34C 109.5
H71A C71A H71B 106.2
C72A C71A H71A 105.8
C72A C71A H71B 105.8
C70B C71A H71A 105.8
C70B C71A H71B 105.8
C70B C71A C72A 126(2)
C71A C72A H72A 112.5
C71A C72A H72B 112.5
C71A C72A C73A 96(2)
H72A C72A H72B 110.0
C73A C72A H72A 112.5
C73A C72A H72B 112.5
C72A C73A H73A 105.6
C72A C73A H73B 105.6
C72A C73A C74B 127.0(19)
H73A C73A H73B 106.1
C74B C73A H73A 105.6
C74B C73A H73B 105.6
H1BA C1B H1BB 109.5
H1BA C1B H1BC 109.5
H1BB C1B H1BC 109.5
C1C C1B H1BA 109.5
C1C C1B H1BB 109.5
C1C C1B H1BC 109.5
C71A C70B H70D 109.5
C71A C70B H70E 109.5
C71A C70B H70F 109.5
H70A C70B H70B 109.5
H70A C70B H70C 109.5
H70B C70B H70C 109.5
H70D C70B H70E 109.5
H70D C70B H70F 109.5
H70E C70B H70F 109.5
C71B C70B H70A 109.5
C71B C70B H70B 109.5
C71B C70B H70C 109.5
C70B C71B H71C 107.6
C70B C71B H71D 107.6
C70B C71B C72B 118.7(7)
H71C C71B H71D 107.1
C72B C71B H71C 107.6
C72B C71B H71D 107.6
C71B C72B H72C 107.6
C71B C72B H72D 107.6
H72C C72B H72D 107.0
C73B C72B C71B 118.8(7)
C73B C72B H72C 107.6
C73B C72B H72D 107.6
C72B C73B H73C 108.5
C72B C73B H73D 108.5
H73C C73B H73D 107.5
C74B C73B C72B 115.2(6)
C74B C73B H73C 108.5
C74B C73B H73D 108.5
C73A C74B H74D 109.5
C73A C74B H74E 109.5
C73A C74B H74F 109.5
C73B C74B H74A 109.5
C73B C74B H74B 109.5
C73B C74B H74C 109.5
H74A C74B H74B 109.5
H74A C74B H74C 109.5
H74B C74B H74C 109.5
H74D C74B H74E 109.5
H74D C74B H74F 109.5
H74E C74B H74F 109.5
C1B C1C H1C 107.9
C1B C1C C1D 102.4(16)
C1B C1C C1E 116.2(17)
C1D C1C H1C 107.9
C1D C1C C1E 114.1(18)
C1E C1C H1C 107.9
C1C C1D H1DA 109.5
C1C C1D H1DB 109.5
C1C C1D H1DC 109.5
H1DA C1D H1DB 109.5
H1DA C1D H1DC 109.5
H1DB C1D H1DC 109.5
C9A C1E C1C 111.3(13)
C9A C1E H1E 104.2
C9A C1E C1F 118.7(12)
C1C C1E H1E 104.2
C1C C1E C1F 112.6(15)
C1F C1E H1E 104.2
C1E C1F H1FA 109.1
C1E C1F H1FB 109.1
C1E C1F C1G 112.6(14)
H1FA C1F H1FB 107.8
C1G C1F H1FA 109.1
C1G C1F H1FB 109.1
C1F C1G H1GA 109.6
C1F C1G H1GB 109.6
H1GA C1G H1GB 108.1
C1H C1G C1F 110.2(13)
C1H C1G H1GA 109.6
C1H C1G H1GB 109.6
C1G C1H H1H 108.3
C1G C1H C1J 111.0(13)
C1I C1H C1G 109.4(12)
C1I C1H H1H 108.3
C1I C1H C1J 111.4(13)
C1J C1H H1H 108.3
C9A C1I H1IA 107.9
C9A C1I H1IB 107.9
C1H C1I C9A 117.8(11)
C1H C1I H1IA 107.9
C1H C1I H1IB 107.9
H1IA C1I H1IB 107.2
C1H C1J H1JA 109.5
C1H C1J H1JB 109.5
C1H C1J H1JC 109.5
H1JA C1J H1JB 109.5
H1JA C1J H1JC 109.5
H1JB C1J H1JC 109.5

loop_
_geom_bond_atom_site_label_1
_geom_bond_atom_site_label_2
_geom_bond_distance
N1 C2 1.243(5)
N1 C3 1.482(5)
N2 C1 1.408(4)
N2 C11 1.479(5)
N2 C14 1.440(4)
C1 C2 1.313(5)
C1 C9 1.528(5)
C3 H3 1.0000
C3 C4 1.520(5)
C3 C8 1.522(5)
C4 H4A 0.9900
C4 H4B 0.9900
C4 C5 1.522(6)
C5 H5A 0.9900
C5 H5B 0.9900
C5 C6 1.531(6)
C6 H6A 0.9900
C6 H6B 0.9900
C6 C7 1.522(6)
C7 H7A 0.9900
C7 H7B 0.9900
C7 C8 1.535(5)
C8 H8A 0.9900
C8 H8B 0.9900
C9 C10 1.555(5)
C9 C26 1.545(5)
C9 C30 1.551(5)
C10 H10C 0.9900
C10 H10D 0.9900
C10 C11 1.531(5)
C11 C12 1.533(5)
C11 C13 1.534(5)
C12 H12D 0.9800
C12 H12E 0.9800
C12 H12F 0.9800
C13 H13D 0.9800
C13 H13E 0.9800
C13 H13F 0.9800
C14 C15 1.407(5)
C14 C19 1.418(5)
C15 C16 1.393(5)
C15 C23 1.525(5)
C16 H16 0.9500
C16 C17 1.380(5)
C17 H17 0.9500
C17 C18 1.378(5)
C18 H18 0.9500
C18 C19 1.390(5)
C19 C20 1.518(5)
C20 H20 1.0000
C20 C21 1.538(5)
C20 C22 1.537(5)
C21 H21D 0.9800
C21 H21E 0.9800
C21 H21F 0.9800
C22 H22D 0.9800
C22 H22E 0.9800
C22 H22F 0.9800
C23 H23 1.0000
C23 C24 1.534(6)
C23 C25 1.534(5)
C24 H24D 0.9800
C24 H24E 0.9800
C24 H24F 0.9800
C25 H25D 0.9800
C25 H25E 0.9800
C25 H25F 0.9800
C26 H26C 0.9900
C26 H26D 0.9900
C26 C27 1.528(5)
C27 H27 1.0000
C27 C28 1.522(5)
C27 C34 1.522(5)
C28 H28C 0.9900
C28 H28D 0.9900
C28 C29 1.523(5)
C29 H29C 0.9900
C29 H29D 0.9900
C29 C30 1.534(5)
C30 H30 1.0000
C30 C31 1.559(5)
C31 H31 1.0000
C31 C32 1.522(7)
C31 C33 1.527(5)
C32 H32D 0.9800
C32 H32E 0.9800
C32 H32F 0.9800
C33 H33D 0.9800
C33 H33E 0.9800
C33 H33F 0.9800
C34 H34D 0.9800
C34 H34E 0.9800
C34 H34F 0.9800
N1A C2A 1.254(5)
N1A C3A 1.474(5)
N2A C1A 1.407(4)
N2A C11A 1.488(4)
N2A C14A 1.427(4)
C1A C2A 1.321(5)
C1A C9A 1.523(5)
C3A H3A 1.0000
C3A C4A 1.521(5)
C3A C8A 1.525(5)
C4A H4AA 0.9900
C4A H4AB 0.9900
C4A C5A 1.521(6)
C5A H5AA 0.9900
C5A H5AB 0.9900
C5A C6A 1.514(6)
C6A H6AA 0.9900
C6A H6AB 0.9900
C6A C7A 1.524(6)
C7A H7AA 0.9900
C7A H7AB 0.9900
C7A C8A 1.515(6)
C8A H8AA 0.9900
C8A H8AB 0.9900
C9A C10A 1.519(5)
C9A C26A 1.616(6)
C9A C30A 1.512(5)
C9A C1E 1.458(15)
C9A C1I 1.723(15)
C10A H10A 0.9900
C10A H10B 0.9900
C10A C11A 1.524(5)
C11A C12A 1.518(5)
C11A C13A 1.532(5)
C12A H12A 0.9800
C12A H12B 0.9800
C12A H12C 0.9800
C13A H13A 0.9800
C13A H13B 0.9800
C13A H13C 0.9800
C14A C15A 1.413(5)
C14A C19A 1.404(5)
C15A C16A 1.398(5)
C15A C20A 1.517(5)
C16A H16A 0.9500
C16A C17A 1.380(5)
C17A H17A 0.9500
C17A C18A 1.384(5)
C18A H18A 0.9500
C18A C19A 1.391(5)
C19A C23A 1.524(5)
C20A H20A 1.0000
C20A C21A 1.527(5)
C20A C22A 1.531(5)
C21A H21A 0.9800
C21A H21B 0.9800
C21A H21C 0.9800
C22A H22A 0.9800
C22A H22B 0.9800
C22A H22C 0.9800
C23A H23A 1.0000
C23A C24A 1.540(6)
C23A C25A 1.533(5)
C24A H24A 0.9800
C24A H24B 0.9800
C24A H24C 0.9800
C25A H25A 0.9800
C25A H25B 0.9800
C25A H25C 0.9800
C26A H26A 0.9900
C26A H26B 0.9900
C26A C27A 1.517(7)
C27A H27A 1.0000
C27A C28A 1.536(8)
C27A C34A 1.533(8)
C28A H28A 0.9900
C28A H28B 0.9900
C28A C29A 1.522(8)
C29A H29A 0.9900
C29A H29B 0.9900
C29A C30A 1.525(7)
C30A H30A 1.0000
C30A C31A 1.554(6)
C31A H31A 1.0000
C31A C32A 1.500(7)
C31A C33A 1.510(7)
C32A H32A 0.9800
C32A H32B 0.9800
C32A H32C 0.9800
C33A H33A 0.9800
C33A H33B 0.9800
C33A H33C 0.9800
C34A H34A 0.9800
C34A H34B 0.9800
C34A H34C 0.9800
C71A H71A 0.9900
C71A H71B 0.9900
C71A C72A 1.46(4)
C71A C70B 1.28(3)
C72A H72A 0.9900
C72A H72B 0.9900
C72A C73A 1.58(4)
C73A H73A 0.9900
C73A H73B 0.9900
C73A C74B 1.58(3)
C1B H1BA 0.9800
C1B H1BB 0.9800
C1B H1BC 0.9800
C1B C1C 1.47(3)
C70B H70A 0.9800
C70B H70B 0.9800
C70B H70C 0.9800
C70B H70D 0.9800
C70B H70E 0.9800
C70B H70F 0.9800
C70B C71B 1.457(11)
C71B H71C 0.9900
C71B H71D 0.9900
C71B C72B 1.518(11)
C72B H72C 0.9900
C72B H72D 0.9900
C72B C73B 1.509(11)
C73B H73C 0.9900
C73B H73D 0.9900
C73B C74B 1.458(10)
C74B H74A 0.9800
C74B H74B 0.9800
C74B H74C 0.9800
C74B H74D 0.9800
C74B H74E 0.9800
C74B H74F 0.9800
C1C H1C 1.0000
C1C C1D 1.51(3)
C1C C1E 1.54(3)
C1D H1DA 0.9800
C1D H1DB 0.9800
C1D H1DC 0.9800
C1E H1E 1.0000
C1E C1F 1.54(2)
C1F H1FA 0.9900
C1F H1FB 0.9900
C1F C1G 1.54(2)
C1G H1GA 0.9900
C1G H1GB 0.9900
C1G C1H 1.51(2)
C1H H1H 1.0000
C1H C1I 1.50(2)
C1H C1J 1.543(19)
C1I H1IA 0.9900
C1I H1IB 0.9900
C1J H1JA 0.9800
C1J H1JB 0.9800
C1J H1JC 0.9800
